data_7021343
loop_
_publ_author_name
'Habata, Yoichi'
'Oyama, Yosuke'
'Ikeda, Mari'
'Kuwahara, Shunsuke'

_publ_section_title
;
 Argentivorous molecules with two kinds of aromatic side-arms:
 intramolecular competition between side-arms.
;
_journal_issue 23
_journal_name_full 'Dalton transactions (Cambridge, England : 2003)'
_journal_page_first 8212
_journal_page_last 8217
_journal_paper_doi 10.1039/c3dt00034f
_journal_volume 42
_journal_year 2013
_chemical_formula_sum 'C46 H47 Ag B F8 N5'
_chemical_formula_weight 940.57
_chemical_name_systematic
;
?
;
_space_group_IT_number 14
_symmetry_cell_setting monoclinic
_symmetry_space_group_name_Hall '-P 2ybc'
_symmetry_space_group_name_H-M 'P 1 21/c 1'
_atom_sites_solution_hydrogens geom
_atom_sites_solution_primary direct
_atom_sites_solution_secondary difmap
_audit_creation_method SHELXL-97
_cell_angle_alpha 90.00
_cell_angle_beta 126.958(4)
_cell_angle_gamma 90.00
_cell_formula_units_Z 4
_cell_length_a 10.0718(9)
_cell_length_b 30.925(3)
_cell_length_c 16.7058(11)
_cell_measurement_temperature 223
_cell_volume 4157.9(7)
_computing_cell_refinement 'Bruker SMART'
_computing_data_collection 'Bruker SMART'
_computing_data_reduction 'Bruker SAINT'
_computing_molecular_graphics 'Bruker SHELXTL'
_computing_publication_material 'Bruker SHELXTL'
_computing_structure_refinement 'SHELXL-97 (Sheldrick, 1997)'
_computing_structure_solution 'SHELXS-97 (Sheldrick, 1990)'
_diffrn_ambient_temperature 223
_diffrn_detector_area_resol_mean 8.366
_diffrn_measured_fraction_theta_full 0.996
_diffrn_measured_fraction_theta_max 0.996
_diffrn_measurement_device_type 'CCD area detector'
_diffrn_measurement_method 'phi and omega scans'
_diffrn_radiation_monochromator graphite
_diffrn_radiation_source 'fine-focus sealed tube'
_diffrn_radiation_type MoK\a
_diffrn_radiation_wavelength 0.71073
_diffrn_reflns_av_R_equivalents 0.0264
_diffrn_reflns_av_sigmaI/netI 0.0270
_diffrn_reflns_limit_h_max 13
_diffrn_reflns_limit_h_min -12
_diffrn_reflns_limit_k_max 40
_diffrn_reflns_limit_k_min -41
_diffrn_reflns_limit_l_max 22
_diffrn_reflns_limit_l_min -22
_diffrn_reflns_number 31007
_diffrn_reflns_theta_full 28.34
_diffrn_reflns_theta_max 28.34
_diffrn_reflns_theta_min 1.32
_exptl_absorpt_coefficient_mu 0.561
_exptl_absorpt_correction_T_max 0.8129
_exptl_absorpt_correction_T_min 0.6867
_exptl_absorpt_correction_type empirical
_exptl_absorpt_process_details 'SADABS; Sheldrick, 1996'
_exptl_crystal_colour colorless
_exptl_crystal_density_diffrn 1.503
_exptl_crystal_density_method 'not measured'
_exptl_crystal_description block
_exptl_crystal_F_000 1928
_exptl_crystal_size_max 0.72
_exptl_crystal_size_mid 0.45
_exptl_crystal_size_min 0.39
_refine_diff_density_max 0.820
_refine_diff_density_min -0.323
_refine_diff_density_rms 0.069
_refine_ls_extinction_method none
_refine_ls_goodness_of_fit_ref 1.050
_refine_ls_hydrogen_treatment constr
_refine_ls_matrix_type full
_refine_ls_number_parameters 551
_refine_ls_number_reflns 10345
_refine_ls_number_restraints 36
_refine_ls_restrained_S_all 1.059
_refine_ls_R_factor_all 0.0448
_refine_ls_R_factor_gt 0.0361
_refine_ls_shift/su_max 0.013
_refine_ls_shift/su_mean 0.001
_refine_ls_structure_factor_coef Fsqd
_refine_ls_weighting_details 'calc w=1/[\s^2^(Fo^2^)+(0.0556P)^2^+1.0440P] where P=(Fo^2^+2Fc^2^)/3'
_refine_ls_weighting_scheme calc
_refine_ls_wR_factor_gt 0.0941
_refine_ls_wR_factor_ref 0.0989
_reflns_number_gt 8553
_reflns_number_total 10345
_reflns_threshold_expression >2sigma(I)
_cod_data_source_file c3dt00034f.txt
_cod_data_source_block 2_AgBF4
_cod_depositor_comments
;
The following automatic conversions were performed:

'_symmetry_cell_setting' value 'Monoclinic' changed to 'monoclinic'
according to /home/saulius/struct/CIF-dictionaries/cif_core.dic
dictionary named 'cif_core.dic' version 2.4.2 from 2011-04-26.

Automatic conversion script
Id: cif_fix_values 1891 2012-01-12 08:04:46Z andrius 
;
_cod_original_cell_volume 4157.9(6)
_cod_original_sg_symbol_H-M P21/c
_cod_database_code 7021343

loop_
_symmetry_equiv_pos_as_xyz
'x, y, z'
'-x, y+1/2, -z+1/2'
'-x, -y, -z'
'x, -y-1/2, z-1/2'

loop_
_atom_site_label
_atom_site_type_symbol
_atom_site_fract_x
_atom_site_fract_y
_atom_site_fract_z
_atom_site_U_iso_or_equiv
_atom_site_adp_type
_atom_site_occupancy
_atom_site_symmetry_multiplicity
_atom_site_calc_flag
_atom_site_refinement_flags
C45 C 0.4751(5) 0.38356(14) 0.1968(3) 0.0941(12) Uani 1 1 d U
H45A H 0.4330 0.3902 0.1286 0.141 Uiso 1 1 calc R
H45B H 0.4567 0.4081 0.2253 0.141 Uiso 1 1 calc R
H45C H 0.4173 0.3585 0.1970 0.141 Uiso 1 1 calc R
Ag1 Ag 0.565484(18) 0.168691(4) 0.083579(11) 0.03219(6) Uani 1 1 d .
F4 F 0.5714(2) -0.00889(6) 0.41913(13) 0.0761(5) Uani 1 1 d .
F2 F 0.2955(2) 0.39961(5) -0.16825(15) 0.0738(5) Uani 1 1 d .
F1 F 0.8133(3) 0.41059(5) 0.14147(14) 0.0832(6) Uani 1 1 d .
F3 F 0.0404(2) -0.00389(6) 0.11434(16) 0.0840(6) Uani 1 1 d .
N3 N 0.4719(2) 0.12712(5) 0.16598(12) 0.0318(3) Uani 1 1 d .
N4 N 0.7186(2) 0.20164(5) 0.24531(12) 0.0338(3) Uani 1 1 d .
N1 N 0.4858(2) 0.24594(5) 0.03841(13) 0.0341(4) Uani 1 1 d .
N2 N 0.2522(2) 0.16956(5) -0.03494(14) 0.0357(4) Uani 1 1 d .
C16 C 0.1887(3) 0.15396(8) -0.13609(17) 0.0438(5) Uani 1 1 d .
H16A H 0.2071 0.1762 -0.1703 0.053 Uiso 1 1 calc R
H16B H 0.0689 0.1488 -0.1756 0.053 Uiso 1 1 calc R
C9 C 0.5855(3) 0.26710(6) 0.01109(17) 0.0371(4) Uani 1 1 d .
H9A H 0.5519 0.2550 -0.0529 0.045 Uiso 1 1 calc R
H9B H 0.7025 0.2595 0.0618 0.045 Uiso 1 1 calc R
C8 C 0.5242(3) 0.26225(7) 0.13343(17) 0.0392(5) Uani 1 1 d .
H8A H 0.4399 0.2515 0.1402 0.047 Uiso 1 1 calc R
H8B H 0.5170 0.2939 0.1304 0.047 Uiso 1 1 calc R
C6 C 0.6336(3) 0.18717(7) 0.28879(16) 0.0378(4) Uani 1 1 d .
H6A H 0.5326 0.2044 0.2594 0.045 Uiso 1 1 calc R
H6B H 0.7066 0.1929 0.3610 0.045 Uiso 1 1 calc R
C5 C 0.5864(3) 0.13937(7) 0.27232(15) 0.0360(4) Uani 1 1 d .
H5A H 0.6878 0.1220 0.3045 0.043 Uiso 1 1 calc R
H5B H 0.5345 0.1325 0.3050 0.043 Uiso 1 1 calc R
C4 C 0.3019(2) 0.14225(7) 0.12167(16) 0.0368(4) Uani 1 1 d .
H4A H 0.3073 0.1718 0.1447 0.044 Uiso 1 1 calc R
H4B H 0.2532 0.1238 0.1456 0.044 Uiso 1 1 calc R
C27 C 0.4816(3) 0.08048(6) 0.14981(17) 0.0367(4) Uani 1 1 d .
H27A H 0.5976 0.0734 0.1798 0.044 Uiso 1 1 calc R
H27B H 0.4169 0.0754 0.0776 0.044 Uiso 1 1 calc R
C10 C 0.5723(3) 0.31598(7) 0.00149(17) 0.0368(4) Uani 1 1 d .
C2 C 0.2024(3) 0.21465(7) -0.03786(19) 0.0423(5) Uani 1 1 d .
H2A H 0.2101 0.2204 0.0225 0.051 Uiso 1 1 calc R
H2B H 0.0858 0.2182 -0.0958 0.051 Uiso 1 1 calc R
C15 C 0.4333(3) 0.33593(7) -0.08187(18) 0.0428(5) Uani 1 1 d .
H15 H 0.3456 0.3194 -0.1349 0.051 Uiso 1 1 calc R
C14 C 0.4274(3) 0.38046(8) -0.0848(2) 0.0499(6) Uani 1 1 d .
C1 C 0.3071(3) 0.24804(7) -0.04446(17) 0.0393(5) Uani 1 1 d .
H1A H 0.2916 0.2439 -0.1078 0.047 Uiso 1 1 calc R
H1B H 0.2663 0.2770 -0.0458 0.047 Uiso 1 1 calc R
C17 C 0.2751(3) 0.11282(7) -0.12925(15) 0.0434(5) Uani 1 1 d .
C18 C 0.1923(4) 0.07394(8) -0.15312(18) 0.0556(7) Uani 1 1 d .
H18 H 0.0794 0.0736 -0.1796 0.067 Uiso 1 1 calc R
C26 C 0.4448(3) 0.11309(7) -0.09016(15) 0.0424(5) Uani 1 1 d .
C25 C 0.5369(3) 0.15223(8) -0.06848(17) 0.0437(5) Uani 1 1 d .
H25 H 0.4815 0.1790 -0.0859 0.052 Uiso 1 1 calc R
C28 C 0.4204(3) 0.04971(6) 0.19166(17) 0.0376(4) Uani 1 1 d .
C36 C 0.9290(3) 0.12267(8) 0.25654(18) 0.0463(5) Uani 1 1 d .
H36 H 0.8967 0.1371 0.1978 0.056 Uiso 1 1 calc R
C35 C 0.9460(3) 0.14579(7) 0.33200(17) 0.0412(5) Uani 1 1 d .
C11 C 0.7015(3) 0.34142(8) 0.07690(19) 0.0477(5) Uani 1 1 d .
H11 H 0.7977 0.3287 0.1332 0.057 Uiso 1 1 calc R
C21 C 0.5299(4) 0.07309(8) -0.07068(18) 0.0517(6) Uani 1 1 d .
C29 C 0.2554(3) 0.03619(7) 0.13265(19) 0.0449(5) Uani 1 1 d .
H29 H 0.1809 0.0459 0.0662 0.054 Uiso 1 1 calc R
C44 C 0.9998(3) 0.12427(8) 0.42242(18) 0.0478(5) Uani 1 1 d .
C3 C 0.1899(3) 0.14174(7) 0.00808(17) 0.0403(5) Uani 1 1 d .
H3A H 0.1801 0.1120 -0.0151 0.048 Uiso 1 1 calc R
H3B H 0.0787 0.1516 -0.0166 0.048 Uiso 1 1 calc R
C24 C 0.7047(4) 0.15146(10) -0.0227(2) 0.0567(6) Uani 1 1 d .
H24 H 0.7638 0.1775 -0.0071 0.068 Uiso 1 1 calc R
C22 C 0.7023(4) 0.07378(10) -0.0252(2) 0.0648(8) Uani 1 1 d .
H22 H 0.7585 0.0475 -0.0126 0.078 Uiso 1 1 calc R
C34 C 0.9010(3) 0.19331(7) 0.31419(16) 0.0404(5) Uani 1 1 d .
H34A H 0.9471 0.2072 0.3787 0.048 Uiso 1 1 calc R
H34B H 0.9530 0.2067 0.2861 0.048 Uiso 1 1 calc R
C7 C 0.6948(3) 0.24917(7) 0.22569(17) 0.0410(5) Uani 1 1 d .
H7A H 0.7787 0.2597 0.2184 0.049 Uiso 1 1 calc R
H7B H 0.7144 0.2635 0.2842 0.049 Uiso 1 1 calc R
C33 C 0.5280(3) 0.03389(7) 0.28880(18) 0.0443(5) Uani 1 1 d .
H33 H 0.6405 0.0421 0.3299 0.053 Uiso 1 1 calc R
C32 C 0.4665(4) 0.00595(8) 0.3239(2) 0.0528(6) Uani 1 1 d .
C13 C 0.5507(4) 0.40642(8) -0.0109(2) 0.0554(6) Uani 1 1 d .
H13 H 0.5423 0.4367 -0.0144 0.066 Uiso 1 1 calc R
C12 C 0.6859(4) 0.38579(8) 0.0676(2) 0.0553(6) Uani 1 1 d .
C37 C 0.9586(3) 0.07776(9) 0.2645(2) 0.0573(6) Uani 1 1 d .
H37 H 0.9441 0.0625 0.2111 0.069 Uiso 1 1 calc R
C19 C 0.2760(5) 0.03460(8) -0.1381(2) 0.0673(9) Uani 1 1 d .
H19 H 0.2173 0.0084 -0.1565 0.081 Uiso 1 1 calc R
C20 C 0.4396(5) 0.03434(9) -0.0973(2) 0.0650(8) Uani 1 1 d .
H20 H 0.4937 0.0078 -0.0867 0.078 Uiso 1 1 calc R
C30 C 0.2027(3) 0.00853(8) 0.1728(2) 0.0554(6) Uani 1 1 d .
C31 C 0.3041(4) -0.00731(8) 0.2678(2) 0.0582(7) Uani 1 1 d .
H31 H 0.2651 -0.0262 0.2934 0.070 Uiso 1 1 calc R
C38 C 1.0079(3) 0.05676(9) 0.3492(3) 0.0623(7) Uani 1 1 d .
H38 H 1.0283 0.0269 0.3545 0.075 Uiso 1 1 calc R
C39 C 1.0290(3) 0.07891(9) 0.4295(2) 0.0565(6) Uani 1 1 d .
C43 C 1.0202(4) 0.14528(10) 0.5047(2) 0.0622(7) Uani 1 1 d .
H43 H 1.0041 0.1753 0.5025 0.075 Uiso 1 1 calc R
C42 C 1.0630(4) 0.12227(14) 0.5870(2) 0.0811(10) Uani 1 1 d .
H42 H 1.0729 0.1367 0.6399 0.097 Uiso 1 1 calc R
C41 C 1.0922(5) 0.07814(15) 0.5939(3) 0.0907(12) Uani 1 1 d .
H41 H 1.1219 0.0629 0.6512 0.109 Uiso 1 1 calc R
C23 C 0.7887(4) 0.11139(12) 0.0009(2) 0.0693(8) Uani 1 1 d .
H23 H 0.9042 0.1108 0.0346 0.083 Uiso 1 1 calc R
F7 F 0.0236(2) 0.26750(7) 0.19469(14) 0.0791(5) Uani 1 1 d U
F5 F 0.2499(3) 0.25266(10) 0.2039(2) 0.1301(10) Uani 1 1 d U
F6 F 0.0828(4) 0.20057(8) 0.1806(2) 0.1211(9) Uani 1 1 d U
F8 F -0.0026(4) 0.24697(8) 0.05721(16) 0.1056(7) Uani 1 1 d U
B1 B 0.0895(4) 0.24323(11) 0.1588(2) 0.0559(7) Uani 1 1 d U
C40 C 1.0781(4) 0.05703(11) 0.5187(3) 0.0785(10) Uani 1 1 d .
H40 H 1.1011 0.0272 0.5250 0.094 Uiso 1 1 calc R
C46 C 0.6479(5) 0.37464(13) 0.2549(3) 0.0781(9) Uani 1 1 d U
N5 N 0.7832(5) 0.36731(18) 0.2995(3) 0.1354(17) Uani 1 1 d U

loop_
_atom_site_aniso_label
_atom_site_aniso_U_11
_atom_site_aniso_U_22
_atom_site_aniso_U_33
_atom_site_aniso_U_23
_atom_site_aniso_U_13
_atom_site_aniso_U_12
C45 0.086(3) 0.107(3) 0.091(3) 0.004(2) 0.054(2) 0.024(2)
Ag1 0.03385(9) 0.02939(9) 0.03527(9) -0.00075(5) 0.02181(7) -0.00089(5)
F4 0.0926(13) 0.0609(10) 0.0619(10) 0.0251(8) 0.0395(10) 0.0048(9)
F2 0.0581(10) 0.0586(10) 0.0974(13) 0.0366(9) 0.0429(10) 0.0167(7)
F1 0.1006(14) 0.0500(10) 0.0720(11) -0.0193(8) 0.0376(11) -0.0253(9)
F3 0.0548(10) 0.0796(12) 0.1054(14) 0.0106(10) 0.0417(10) -0.0243(9)
N3 0.0296(8) 0.0289(8) 0.0373(9) 0.0009(6) 0.0204(7) -0.0013(6)
N4 0.0349(9) 0.0297(8) 0.0361(9) -0.0015(7) 0.0208(8) -0.0047(6)
N1 0.0336(9) 0.0292(8) 0.0405(9) 0.0035(7) 0.0228(8) 0.0020(6)
N2 0.0311(9) 0.0308(8) 0.0408(9) 0.0062(7) 0.0193(8) 0.0007(6)
C16 0.0389(11) 0.0402(11) 0.0381(11) 0.0067(9) 0.0156(10) -0.0024(9)
C9 0.0393(11) 0.0298(9) 0.0477(12) 0.0008(8) 0.0291(10) 0.0008(8)
C8 0.0460(12) 0.0284(10) 0.0489(12) 0.0008(8) 0.0316(11) 0.0035(8)
C6 0.0439(12) 0.0379(11) 0.0368(11) -0.0043(8) 0.0271(10) -0.0051(9)
C5 0.0377(11) 0.0371(10) 0.0364(10) 0.0017(8) 0.0240(9) -0.0035(8)
C4 0.0326(10) 0.0350(10) 0.0480(12) 0.0031(9) 0.0270(10) 0.0003(8)
C27 0.0371(11) 0.0321(10) 0.0441(11) -0.0011(8) 0.0261(10) -0.0005(8)
C10 0.0402(11) 0.0315(9) 0.0455(11) 0.0013(9) 0.0294(10) 0.0000(8)
C2 0.0329(10) 0.0350(11) 0.0553(13) 0.0088(9) 0.0247(10) 0.0056(8)
C15 0.0419(12) 0.0404(12) 0.0506(13) 0.0066(9) 0.0302(11) -0.0015(9)
C14 0.0507(14) 0.0445(13) 0.0666(16) 0.0191(11) 0.0417(13) 0.0121(10)
C1 0.0348(11) 0.0302(10) 0.0480(12) 0.0081(8) 0.0222(10) 0.0039(8)
C17 0.0525(13) 0.0368(11) 0.0294(10) 0.0021(8) 0.0186(10) -0.0042(9)
C18 0.0661(17) 0.0451(13) 0.0370(12) -0.0025(10) 0.0211(12) -0.0119(12)
C26 0.0580(14) 0.0372(11) 0.0324(10) 0.0013(8) 0.0274(11) 0.0040(9)
C25 0.0553(14) 0.0426(12) 0.0408(12) -0.0020(9) 0.0329(11) 0.0001(10)
C28 0.0423(11) 0.0267(9) 0.0470(12) -0.0017(8) 0.0286(10) -0.0009(8)
C36 0.0392(12) 0.0517(13) 0.0489(13) -0.0020(10) 0.0270(11) -0.0020(10)
C35 0.0300(10) 0.0426(12) 0.0449(12) 0.0011(9) 0.0193(10) -0.0021(8)
C11 0.0489(13) 0.0403(12) 0.0474(13) 0.0015(10) 0.0255(12) -0.0030(10)
C21 0.0762(18) 0.0427(12) 0.0434(13) 0.0036(10) 0.0398(13) 0.0134(12)
C29 0.0454(12) 0.0357(11) 0.0508(13) 0.0004(9) 0.0275(11) -0.0056(9)
C44 0.0363(11) 0.0499(13) 0.0490(13) 0.0062(10) 0.0213(11) 0.0005(10)
C3 0.0305(10) 0.0368(11) 0.0482(12) 0.0067(9) 0.0208(10) -0.0038(8)
C24 0.0608(16) 0.0658(17) 0.0577(15) -0.0032(13) 0.0432(14) -0.0019(13)
C22 0.083(2) 0.0653(18) 0.0633(17) 0.0091(14) 0.0535(17) 0.0274(16)
C34 0.0349(11) 0.0381(11) 0.0394(11) -0.0005(9) 0.0177(10) -0.0061(8)
C7 0.0498(13) 0.0293(10) 0.0441(12) -0.0032(8) 0.0283(11) -0.0051(9)
C33 0.0468(13) 0.0314(10) 0.0511(13) 0.0029(9) 0.0276(11) 0.0006(9)
C32 0.0687(17) 0.0338(11) 0.0568(15) 0.0088(10) 0.0383(14) 0.0047(11)
C13 0.0818(19) 0.0310(11) 0.0725(17) 0.0028(11) 0.0565(17) 0.0041(12)
C12 0.0704(17) 0.0412(13) 0.0553(15) -0.0111(11) 0.0383(14) -0.0137(12)
C37 0.0496(14) 0.0528(15) 0.0707(17) -0.0122(13) 0.0367(14) -0.0040(11)
C19 0.105(3) 0.0347(13) 0.0514(15) -0.0056(11) 0.0414(17) -0.0138(14)
C20 0.111(3) 0.0347(13) 0.0563(16) 0.0010(11) 0.0540(19) 0.0086(14)
C30 0.0500(14) 0.0402(12) 0.0765(18) -0.0018(12) 0.0383(14) -0.0108(10)
C31 0.0732(18) 0.0379(12) 0.0802(19) 0.0077(12) 0.0550(17) -0.0060(12)
C38 0.0532(15) 0.0416(13) 0.087(2) 0.0036(13) 0.0391(15) 0.0018(11)
C39 0.0452(14) 0.0510(14) 0.0649(16) 0.0130(12) 0.0286(13) 0.0024(11)
C43 0.0591(17) 0.0723(19) 0.0473(14) 0.0051(13) 0.0277(14) 0.0088(14)
C42 0.074(2) 0.106(3) 0.0521(17) 0.0176(17) 0.0324(17) 0.0171(18)
C41 0.094(3) 0.105(3) 0.068(2) 0.034(2) 0.046(2) 0.014(2)
C23 0.0622(18) 0.092(2) 0.0678(18) 0.0047(16) 0.0468(16) 0.0173(16)
F7 0.0601(10) 0.0985(14) 0.0760(11) -0.0263(10) 0.0396(9) 0.0091(9)
F5 0.0691(14) 0.182(3) 0.160(3) -0.022(2) 0.0797(17) -0.0152(15)
F6 0.157(2) 0.0736(14) 0.161(2) 0.0286(14) 0.111(2) 0.0206(14)
F8 0.142(2) 0.1182(18) 0.0696(12) 0.0026(12) 0.0707(14) 0.0094(16)
B1 0.0577(18) 0.0610(18) 0.0600(18) 0.0031(14) 0.0412(16) 0.0098(14)
C40 0.070(2) 0.068(2) 0.089(2) 0.0318(18) 0.0439(19) 0.0105(16)
C46 0.078(2) 0.103(3) 0.0566(18) -0.0046(17) 0.0422(18) 0.0105(19)
N5 0.073(2) 0.252(6) 0.072(2) 0.001(3) 0.038(2) 0.027(3)

loop_
_atom_type_symbol
_atom_type_description
_atom_type_scat_dispersion_real
_atom_type_scat_dispersion_imag
_atom_type_scat_source
C C 0.0033 0.0016 'International Tables Vol C Tables 4.2.6.8 and 6.1.1.4'
H H 0.0000 0.0000 'International Tables Vol C Tables 4.2.6.8 and 6.1.1.4'
B B 0.0013 0.0007 'International Tables Vol C Tables 4.2.6.8 and 6.1.1.4'
N N 0.0061 0.0033 'International Tables Vol C Tables 4.2.6.8 and 6.1.1.4'
F F 0.0171 0.0103 'International Tables Vol C Tables 4.2.6.8 and 6.1.1.4'
Ag Ag -0.8971 1.1015 'International Tables Vol C Tables 4.2.6.8 and 6.1.1.4'

loop_
_geom_angle_atom_site_label_1
_geom_angle_atom_site_label_2
_geom_angle_atom_site_label_3
_geom_angle
C46 C45 H45A 109.5
C46 C45 H45B 109.5
H45A C45 H45B 109.5
C46 C45 H45C 109.5
H45A C45 H45C 109.5
H45B C45 H45C 109.5
N4 Ag1 N3 78.06(5)
N4 Ag1 N1 78.74(6)
N3 Ag1 N1 120.76(5)
N4 Ag1 N2 122.38(6)
N3 Ag1 N2 73.99(5)
N1 Ag1 N2 74.25(5)
C5 N3 C4 110.81(16)
C5 N3 C27 112.39(16)
C4 N3 C27 113.67(16)
C5 N3 Ag1 104.84(11)
C4 N3 Ag1 105.92(11)
C27 N3 Ag1 108.59(12)
C6 N4 C34 112.04(16)
C6 N4 C7 109.84(16)
C34 N4 C7 107.47(16)
C6 N4 Ag1 104.75(11)
C34 N4 Ag1 117.22(13)
C7 N4 Ag1 105.21(12)
C1 N1 C8 112.20(17)
C1 N1 C9 111.29(16)
C8 N1 C9 113.05(16)
C1 N1 Ag1 108.47(11)
C8 N1 Ag1 99.99(11)
C9 N1 Ag1 111.26(12)
C2 N2 C3 109.31(17)
C2 N2 C16 111.44(17)
C3 N2 C16 110.25(17)
C2 N2 Ag1 106.06(12)
C3 N2 Ag1 107.94(12)
C16 N2 Ag1 111.70(13)
N2 C16 C17 110.78(17)
N2 C16 H16A 109.5
C17 C16 H16A 109.5
N2 C16 H16B 109.5
C17 C16 H16B 109.5
H16A C16 H16B 108.1
N1 C9 C10 116.09(17)
N1 C9 H9A 108.3
C10 C9 H9A 108.3
N1 C9 H9B 108.3
C10 C9 H9B 108.3
H9A C9 H9B 107.4
N1 C8 C7 113.90(17)
N1 C8 H8A 108.8
C7 C8 H8A 108.8
N1 C8 H8B 108.8
C7 C8 H8B 108.8
H8A C8 H8B 107.7
N4 C6 C5 114.33(16)
N4 C6 H6A 108.7
C5 C6 H6A 108.7
N4 C6 H6B 108.7
C5 C6 H6B 108.7
H6A C6 H6B 107.6
N3 C5 C6 113.57(16)
N3 C5 H5A 108.9
C6 C5 H5A 108.9
N3 C5 H5B 108.9
C6 C5 H5B 108.9
H5A C5 H5B 107.7
N3 C4 C3 113.01(17)
N3 C4 H4A 109.0
C3 C4 H4A 109.0
N3 C4 H4B 109.0
C3 C4 H4B 109.0
H4A C4 H4B 107.8
N3 C27 C28 116.00(17)
N3 C27 H27A 108.3
C28 C27 H27A 108.3
N3 C27 H27B 108.3
C28 C27 H27B 108.3
H27A C27 H27B 107.4
C11 C10 C15 119.1(2)
C11 C10 C9 119.6(2)
C15 C10 C9 121.3(2)
N2 C2 C1 113.96(18)
N2 C2 H2A 108.8
C1 C2 H2A 108.8
N2 C2 H2B 108.8
C1 C2 H2B 108.8
H2A C2 H2B 107.7
C14 C15 C10 118.3(2)
C14 C15 H15 120.8
C10 C15 H15 120.8
F2 C14 C13 118.0(2)
F2 C14 C15 118.0(2)
C13 C14 C15 124.0(2)
N1 C1 C2 114.19(17)
N1 C1 H1A 108.7
C2 C1 H1A 108.7
N1 C1 H1B 108.7
C2 C1 H1B 108.7
H1A C1 H1B 107.6
C18 C17 C26 119.4(2)
C18 C17 C16 119.6(2)
C26 C17 C16 120.8(2)
C17 C18 C19 120.5(3)
C17 C18 H18 119.7
C19 C18 H18 119.7
C17 C26 C21 119.6(2)
C17 C26 C25 122.7(2)
C21 C26 C25 117.8(2)
C24 C25 C26 121.3(2)
C24 C25 H25 119.4
C26 C25 H25 119.4
C33 C28 C29 118.8(2)
C33 C28 C27 120.8(2)
C29 C28 C27 120.4(2)
C35 C36 C37 121.7(2)
C35 C36 H36 119.1
C37 C36 H36 119.1
C36 C35 C44 119.3(2)
C36 C35 C34 118.0(2)
C44 C35 C34 122.7(2)
C12 C11 C10 118.7(2)
C12 C11 H11 120.6
C10 C11 H11 120.6
C20 C21 C22 122.2(3)
C20 C21 C26 118.8(3)
C22 C21 C26 119.0(3)
C30 C29 C28 119.2(2)
C30 C29 H29 120.4
C28 C29 H29 120.4
C43 C44 C39 117.9(2)
C43 C44 C35 123.6(2)
C39 C44 C35 118.4(2)
N2 C3 C4 112.80(17)
N2 C3 H3A 109.0
C4 C3 H3A 109.0
N2 C3 H3B 109.0
C4 C3 H3B 109.0
H3A C3 H3B 107.8
C25 C24 C23 119.9(3)
C25 C24 H24 120.0
C23 C24 H24 120.0
C23 C22 C21 121.8(3)
C23 C22 H22 119.1
C21 C22 H22 119.1
N4 C34 C35 113.79(16)
N4 C34 H34A 108.8
C35 C34 H34A 108.8
N4 C34 H34B 108.8
C35 C34 H34B 108.8
H34A C34 H34B 107.7
N4 C7 C8 114.80(17)
N4 C7 H7A 108.6
C8 C7 H7A 108.6
N4 C7 H7B 108.6
C8 C7 H7B 108.6
H7A C7 H7B 107.5
C32 C33 C28 118.8(2)
C32 C33 H33 120.6
C28 C33 H33 120.6
F4 C32 C31 118.0(2)
F4 C32 C33 118.5(2)
C31 C32 C33 123.5(2)
C12 C13 C14 115.9(2)
C12 C13 H13 122.1
C14 C13 H13 122.1
C13 C12 F1 117.6(2)
C13 C12 C11 123.9(2)
F1 C12 C11 118.5(3)
C38 C37 C36 119.8(3)
C38 C37 H37 120.1
C36 C37 H37 120.1
C20 C19 C18 120.6(3)
C20 C19 H19 119.7
C18 C19 H19 119.7
C19 C20 C21 121.0(3)
C19 C20 H20 119.5
C21 C20 H20 119.5
C31 C30 F3 118.1(2)
C31 C30 C29 123.6(2)
F3 C30 C29 118.3(3)
C30 C31 C32 116.1(2)
C30 C31 H31 121.9
C32 C31 H31 121.9
C37 C38 C39 121.0(3)
C37 C38 H38 119.5
C39 C38 H38 119.5
C38 C39 C44 119.8(3)
C38 C39 C40 121.6(3)
C44 C39 C40 118.6(3)
C42 C43 C44 120.7(3)
C42 C43 H43 119.7
C44 C43 H43 119.7
C43 C42 C41 121.2(3)
C43 C42 H42 119.4
C41 C42 H42 119.4
C40 C41 C42 120.1(3)
C40 C41 H41 119.9
C42 C41 H41 119.9
C22 C23 C24 120.0(3)
C22 C23 H23 120.0
C24 C23 H23 120.0
F5 B1 F7 112.1(3)
F5 B1 F8 111.6(3)
F7 B1 F8 110.8(3)
F5 B1 F6 107.0(3)
F7 B1 F6 107.3(3)
F8 B1 F6 107.7(3)
C41 C40 C39 121.4(3)
C41 C40 H40 119.3
C39 C40 H40 119.3
N5 C46 C45 179.1(5)

loop_
_geom_bond_atom_site_label_1
_geom_bond_atom_site_label_2
_geom_bond_distance
C45 C46 1.420(5)
C45 H45A 0.9700
C45 H45B 0.9700
C45 H45C 0.9700
Ag1 N4 2.3887(17)
Ag1 N3 2.4488(16)
Ag1 N1 2.4883(16)
Ag1 N2 2.5228(18)
F4 C32 1.355(3)
F2 C14 1.353(3)
F1 C12 1.361(3)
F3 C30 1.362(3)
N3 C5 1.472(3)
N3 C4 1.474(3)
N3 C27 1.481(2)
N4 C6 1.486(3)
N4 C34 1.491(3)
N4 C7 1.494(3)
N1 C1 1.471(3)
N1 C8 1.478(3)
N1 C9 1.482(3)
N2 C2 1.473(3)
N2 C3 1.481(3)
N2 C16 1.483(3)
C16 C17 1.506(3)
C16 H16A 0.9800
C16 H16B 0.9800
C9 C10 1.517(3)
C9 H9A 0.9800
C9 H9B 0.9800
C8 C7 1.519(3)
C8 H8A 0.9800
C8 H8B 0.9800
C6 C5 1.526(3)
C6 H6A 0.9800
C6 H6B 0.9800
C5 H5A 0.9800
C5 H5B 0.9800
C4 C3 1.516(3)
C4 H4A 0.9800
C4 H4B 0.9800
C27 C28 1.514(3)
C27 H27A 0.9800
C27 H27B 0.9800
C10 C11 1.389(3)
C10 C15 1.391(3)
C2 C1 1.527(3)
C2 H2A 0.9800
C2 H2B 0.9800
C15 C14 1.378(3)
C15 H15 0.9400
C14 C13 1.366(4)
C1 H1A 0.9800
C1 H1B 0.9800
C17 C18 1.378(3)
C17 C26 1.416(3)
C18 C19 1.414(4)
C18 H18 0.9400
C26 C21 1.427(3)
C26 C25 1.433(3)
C25 C24 1.374(4)
C25 H25 0.9400
C28 C33 1.390(3)
C28 C29 1.392(3)
C36 C35 1.367(3)
C36 C37 1.410(3)
C36 H36 0.9400
C35 C44 1.426(3)
C35 C34 1.514(3)
C11 C12 1.379(3)
C11 H11 0.9400
C21 C20 1.405(4)
C21 C22 1.416(4)
C29 C30 1.375(3)
C29 H29 0.9400
C44 C43 1.419(4)
C44 C39 1.423(4)
C3 H3A 0.9800
C3 H3B 0.9800
C24 C23 1.416(4)
C24 H24 0.9400
C22 C23 1.358(5)
C22 H22 0.9400
C34 H34A 0.9800
C34 H34B 0.9800
C7 H7A 0.9800
C7 H7B 0.9800
C33 C32 1.382(3)
C33 H33 0.9400
C32 C31 1.370(4)
C13 C12 1.354(4)
C13 H13 0.9400
C37 C38 1.351(4)
C37 H37 0.9400
C19 C20 1.354(4)
C19 H19 0.9400
C20 H20 0.9400
C30 C31 1.361(4)
C31 H31 0.9400
C38 C39 1.403(4)
C38 H38 0.9400
C39 C40 1.427(4)
C43 C42 1.368(4)
C43 H43 0.9400
C42 C41 1.386(6)
C42 H42 0.9400
C41 C40 1.346(5)
C41 H41 0.9400
C23 H23 0.9400
F7 B1 1.357(3)
F5 B1 1.342(4)
F6 B1 1.381(4)
F8 B1 1.364(4)
C40 H40 0.9400
C46 N5 1.115(4)
